data_4132129
loop_
_publ_author_name
'Chu, Qianli'
'Duncan, Andrew J. E.'
'Papaefstathiou, Giannis S.'
'Hamilton, Tamara D.'
'Atkinson, Manza B. J.'
'Mariappan, S. V. Santhana'
'MacGillivray, Leonard R.'

_publ_section_title
;
 Putting Cocrystal Stoichiometry to Work: A Reactive Hydrogen-Bonded
 &quot;Superassembly&quot; Enables Nanoscale Enlargement of a
 Metal-Organic Rhomboid via a Solid-State Photocycloaddition.
;
_journal_issue 14
_journal_name_full 'Journal of the American Chemical Society'
_journal_page_first 4940
_journal_page_last 4944
_journal_paper_doi 10.1021/jacs.8b01775
_journal_volume 140
_journal_year 2018
_chemical_formula_moiety '3(C6 H4 Cl2 O2), 2(C18 H14 N2)'
_chemical_formula_sum 'C54 H40 Cl6 N4 O6'
_chemical_formula_weight 1053.60
_chemical_name_common
;
 4,6-diClres,  2-pyr-4-ppyr        
;
_chemical_name_systematic
;
 4,6-dichlororesorcinol, trans-1-(2-pyridyl)-2-(4-(4-phenyl)pyridyl)ethylene)
;
_space_group_crystal_system triclinic
_space_group_IT_number 2
_space_group_name_Hall '-P 1'
_space_group_name_H-M_alt 'P -1'
_atom_sites_solution_hydrogens mixed
_atom_sites_solution_primary dual
_audit_creation_date 2017-06-14
_audit_creation_method
;
Olex2 1.2
(compiled 2017.03.28 svn.r3405 for OlexSys, GUI svn.r5337)
;
_cell_angle_alpha 85.64(3)
_cell_angle_beta 80.41(3)
_cell_angle_gamma 65.33(3)
_cell_formula_units_Z 2
_cell_length_a 11.060(2)
_cell_length_b 11.180(2)
_cell_length_c 21.621(4)
_cell_measurement_reflns_used 7944
_cell_measurement_temperature 173(2)
_cell_measurement_theta_max 25.03
_cell_measurement_theta_min 1.00
_cell_volume 2395.4(10)
_computing_cell_refinement 'HKL Scalepack (Otwinowski & Minor, 1997)'
_computing_data_collection 'Collect (Nonius BV, 1997-2000)'
_computing_data_reduction
;
 HKL Denzo, Scalepack (Otwinowski & Minor, 1997)
;
_computing_molecular_graphics 'Olex2 (Dolomanov et al., 2009)'
_computing_publication_material 'Olex2 (Dolomanov et al., 2009)'
_computing_structure_refinement 'ShelXL (Sheldrick, 2015)'
_computing_structure_solution 'ShelXT (Sheldrick, 2015)'
_diffrn_ambient_temperature 173.15
_diffrn_measured_fraction_theta_full 0.963
_diffrn_measured_fraction_theta_max 0.994
_diffrn_measurement_device_type 'Nonius KappaCCD'
_diffrn_measurement_method 'CCD phi and omega scans'
_diffrn_radiation_type MoK\a
_diffrn_radiation_wavelength 0.7107
_diffrn_reflns_av_R_equivalents 0.0398
_diffrn_reflns_av_unetI/netI 0.0634
_diffrn_reflns_Laue_measured_fraction_full 0.963
_diffrn_reflns_Laue_measured_fraction_max 0.994
_diffrn_reflns_limit_h_max 13
_diffrn_reflns_limit_h_min -13
_diffrn_reflns_limit_k_max 13
_diffrn_reflns_limit_k_min -13
_diffrn_reflns_limit_l_max 25
_diffrn_reflns_limit_l_min -25
_diffrn_reflns_number 15968
_diffrn_reflns_point_group_measured_fraction_full 0.963
_diffrn_reflns_point_group_measured_fraction_max 0.994
_diffrn_reflns_theta_full 25.241
_diffrn_reflns_theta_max 24.965
_diffrn_reflns_theta_min 2.866
_exptl_absorpt_coefficient_mu 0.416
_exptl_absorpt_correction_type multi-scan
_exptl_absorpt_process_details 'HKL Scalepack (Otwinowski & Minor, 1997)'
_exptl_crystal_colour 'clear pale yellow'
_exptl_crystal_density_diffrn 1.461
_exptl_crystal_density_method 'not measured'
_exptl_crystal_description needle
_exptl_crystal_F_000 1084
_exptl_crystal_size_max 0.82
_exptl_crystal_size_mid 0.33
_exptl_crystal_size_min 0.18
_exptl_transmission_factor_max 0.937
_exptl_transmission_factor_min 0.806
_refine_diff_density_max 0.198
_refine_diff_density_min -0.250
_refine_diff_density_rms 0.048
_refine_ls_extinction_method none
_refine_ls_goodness_of_fit_ref 1.015
_refine_ls_hydrogen_treatment mixed
_refine_ls_matrix_type full
_refine_ls_number_parameters 655
_refine_ls_number_reflns 8361
_refine_ls_number_restraints 0
_refine_ls_restrained_S_all 1.015
_refine_ls_R_factor_all 0.0817
_refine_ls_R_factor_gt 0.0432
_refine_ls_shift/su_max 0.001
_refine_ls_shift/su_mean 0.000
_refine_ls_structure_factor_coef Fsqd
_refine_ls_weighting_details 'w=1/[\s^2^(Fo^2^)+(0.0250P)^2^+1.2330P] where P=(Fo^2^+2Fc^2^)/3'
_refine_ls_weighting_scheme calc
_refine_ls_wR_factor_gt 0.0777
_refine_ls_wR_factor_ref 0.0895
_reflns_Friedel_coverage 0.000
_reflns_number_gt 5695
_reflns_number_total 8361
_reflns_threshold_expression 'I > 2\s(I)'
_cod_data_source_file ja8b01775_si_002.cif
_cod_data_source_block 3:2assembly
_cod_original_cell_volume 2395.3(10)
_cod_database_code 4132129
_shelxl_version_number 2014/6
_shelx_space_group_comment
;
The symmetry employed for this shelxl refinement is uniquely defined
by the following loop, which should always be used as a source of
symmetry information in preference to the above space-group names.
They are only intended as comments.
;
_olex2_refinement_description
;
1. Fixed Uiso
 At 1.2 times of:
  All C(H) groups
2.a Aromatic/amide H refined with riding coordinates:
 C2(H2A), C5(H5), C7(H7), C8(H8), C10(H10), C11(H11), C13(H13), C14(H14),
 C16(H16), C17(H17), C18(H18), C19(H19), C21(H21), C22(H22), C23(H23), C24(H24),
  C25(H25), C26(H26), C28(H28), C29(H29), C31(H31), C32(H32), C34(H34),
 C35(H35), C36(H36), C37(H37), C39(H39), C40(H40), C41(H41), C42(H42), C44(H44),
  C47(H47), C50(H50), C53(H53)
;
_olex2_submission_special_instructions 'No special instructions were received'

loop_
_space_group_symop_operation_xyz
'x, y, z'
'-x, -y, -z'

loop_
_atom_site_label
_atom_site_type_symbol
_atom_site_fract_x
_atom_site_fract_y
_atom_site_fract_z
_atom_site_U_iso_or_equiv
_atom_site_adp_type
_atom_site_occupancy
_atom_site_site_symmetry_order
_atom_site_calc_flag
_atom_site_refinement_flags_posn
Cl1 Cl 0.14956(7) -0.30963(7) 1.02853(4) 0.04259(19) Uani 1 1 d .
Cl2 Cl -0.08032(7) 0.07681(7) 1.20037(3) 0.04390(19) Uani 1 1 d .
Cl3 Cl 0.31338(7) 0.69741(7) 0.45647(3) 0.04135(19) Uani 1 1 d .
Cl4 Cl 0.06214(6) 1.08193(7) 0.62868(3) 0.03750(18) Uani 1 1 d .
Cl5 Cl 0.99773(7) 0.56232(7) 0.18042(4) 0.0442(2) Uani 1 1 d .
Cl6 Cl 0.74565(7) 0.28640(7) 0.31911(4) 0.0452(2) Uani 1 1 d .
O1 O 0.0500(2) 0.21508(19) 1.11330(10) 0.0454(5) Uani 1 1 d .
H1 H 0.101(3) 0.243(3) 1.0879(15) 0.061(11) Uiso 1 1 d .
O2 O 0.2616(2) -0.1342(2) 0.96135(10) 0.0440(5) Uani 1 1 d .
H2 H 0.294(3) -0.083(3) 0.9415(16) 0.070(12) Uiso 1 1 d .
O3 O 0.33580(18) 1.03504(17) 0.64596(9) 0.0343(5) Uani 1 1 d .
H3 H 0.422(3) 1.009(3) 0.6548(14) 0.066(10) Uiso 1 1 d .
O4 O 0.55995(17) 0.69411(18) 0.49218(9) 0.0371(5) Uani 1 1 d .
H4 H 0.640(3) 0.682(3) 0.5093(16) 0.081(11) Uiso 1 1 d .
O5 O 0.63736(18) 0.50620(19) 0.40212(9) 0.0372(5) Uani 1 1 d .
H5A H 0.605(4) 0.578(4) 0.4273(17) 0.090(13) Uiso 1 1 d .
O6 O 0.85532(19) 0.7591(2) 0.27758(10) 0.0396(5) Uani 1 1 d .
H6 H 0.807(3) 0.821(3) 0.3036(16) 0.067(11) Uiso 1 1 d .
N1 N 0.3842(3) 0.0179(2) 0.89611(12) 0.0489(7) Uani 1 1 d .
N2 N 0.7775(2) 0.6618(2) 0.53614(11) 0.0329(5) Uani 1 1 d .
N3 N 0.2009(3) 0.3153(2) 1.03269(13) 0.0516(7) Uani 1 1 d .
N4 N 0.5794(2) 0.9628(2) 0.67191(11) 0.0352(6) Uani 1 1 d .
C1 C 0.1209(2) -0.1540(2) 1.05285(13) 0.0305(6) Uani 1 1 d .
C2 C 0.0397(2) -0.1054(3) 1.10894(13) 0.0317(6) Uani 1 1 d .
H2A H 0.0000 -0.1566 1.1342 0.038 Uiso 1 1 calc R
C3 C 0.0167(2) 0.0186(3) 1.12818(13) 0.0314(6) Uani 1 1 d .
C4 C 0.0743(3) 0.0948(3) 1.09163(13) 0.0327(6) Uani 1 1 d .
C5 C 0.1551(3) 0.0436(3) 1.03540(13) 0.0340(7) Uani 1 1 d .
H5 H 0.1940 0.0952 1.0099 0.041 Uiso 1 1 calc R
C6 C 0.1808(3) -0.0808(3) 1.01515(13) 0.0316(6) Uani 1 1 d .
C7 C 0.3418(3) 0.0811(3) 0.84380(16) 0.0475(8) Uani 1 1 d .
H7 H 0.2630 0.0803 0.8322 0.057 Uiso 1 1 calc R
C8 C 0.4067(3) 0.1475(3) 0.80561(14) 0.0403(7) Uani 1 1 d .
H8 H 0.3718 0.1907 0.7688 0.048 Uiso 1 1 calc R
C9 C 0.5223(2) 0.1522(2) 0.82012(12) 0.0312(6) Uani 1 1 d .
C10 C 0.5665(3) 0.0858(3) 0.87443(14) 0.0436(7) Uani 1 1 d .
H10 H 0.6451 0.0849 0.8872 0.052 Uiso 1 1 calc R
C11 C 0.4959(3) 0.0212(3) 0.90977(15) 0.0524(8) Uani 1 1 d .
H11 H 0.5292 -0.0242 0.9465 0.063 Uiso 1 1 calc R
C12 C 0.5937(2) 0.2228(3) 0.78052(12) 0.0303(6) Uani 1 1 d .
C13 C 0.5240(3) 0.3335(3) 0.74548(13) 0.0338(7) Uani 1 1 d .
H13 H 0.4295 0.3633 0.7475 0.041 Uiso 1 1 calc R
C14 C 0.5893(3) 0.4003(3) 0.70819(13) 0.0348(7) Uani 1 1 d .
H14 H 0.5394 0.4745 0.6845 0.042 Uiso 1 1 calc R
C15 C 0.7282(2) 0.3606(3) 0.70473(12) 0.0316(6) Uani 1 1 d .
C16 C 0.7972(3) 0.2515(3) 0.74032(13) 0.0359(7) Uani 1 1 d .
H16 H 0.8913 0.2232 0.7393 0.043 Uiso 1 1 calc R
C17 C 0.7319(2) 0.1836(3) 0.77698(13) 0.0346(7) Uani 1 1 d .
H17 H 0.7821 0.1087 0.8002 0.042 Uiso 1 1 calc R
C18 C 0.8015(3) 0.4291(3) 0.66548(13) 0.0362(7) Uani 1 1 d .
H18 H 0.8930 0.4018 0.6704 0.043 Uiso 1 1 calc R
C19 C 0.7548(3) 0.5249(3) 0.62378(13) 0.0339(7) Uani 1 1 d .
H19 H 0.6633 0.5535 0.6185 0.041 Uiso 1 1 calc R
C20 C 0.8321(2) 0.5899(3) 0.58549(13) 0.0309(6) Uani 1 1 d .
C21 C 0.9561(3) 0.5800(3) 0.59701(15) 0.0442(8) Uani 1 1 d .
H21 H 0.9930 0.5316 0.6324 0.053 Uiso 1 1 calc R
C22 C 1.0255(3) 0.6397(3) 0.55742(15) 0.0466(8) Uani 1 1 d .
H22 H 1.1111 0.6315 0.5646 0.056 Uiso 1 1 calc R
C23 C 0.9692(3) 0.7114(3) 0.50739(14) 0.0428(8) Uani 1 1 d .
H23 H 1.0146 0.7540 0.4793 0.051 Uiso 1 1 calc R
C24 C 0.8461(3) 0.7202(3) 0.49872(13) 0.0381(7) Uani 1 1 d .
H24 H 0.8071 0.7707 0.4642 0.046 Uiso 1 1 calc R
C25 C 0.1584(3) 0.3687(3) 0.97866(18) 0.0537(9) Uani 1 1 d .
H25 H 0.0767 0.3689 0.9701 0.064 Uiso 1 1 calc R
C26 C 0.2259(3) 0.4232(3) 0.93471(15) 0.0440(8) Uani 1 1 d .
H26 H 0.1901 0.4610 0.8974 0.053 Uiso 1 1 calc R
C27 C 0.3468(3) 0.4228(2) 0.94510(14) 0.0348(7) Uani 1 1 d .
C28 C 0.3941(3) 0.3625(3) 0.99998(14) 0.0422(7) Uani 1 1 d .
H28 H 0.4782 0.3559 1.0086 0.051 Uiso 1 1 calc R
C29 C 0.3184(3) 0.3120(3) 1.04210(15) 0.0509(8) Uani 1 1 d .
H29 H 0.3519 0.2729 1.0798 0.061 Uiso 1 1 calc R
C30 C 0.4177(3) 0.4887(3) 0.90115(12) 0.0317(6) Uani 1 1 d .
C31 C 0.3454(3) 0.6049(3) 0.87053(13) 0.0380(7) Uani 1 1 d .
H31 H 0.2500 0.6386 0.8762 0.046 Uiso 1 1 calc R
C32 C 0.4090(3) 0.6715(3) 0.83245(13) 0.0389(7) Uani 1 1 d .
H32 H 0.3571 0.7513 0.8127 0.047 Uiso 1 1 calc R
C33 C 0.5491(3) 0.6234(3) 0.82231(13) 0.0342(7) Uani 1 1 d .
C34 C 0.6217(3) 0.5062(3) 0.85210(14) 0.0388(7) Uani 1 1 d .
H34 H 0.7172 0.4710 0.8454 0.047 Uiso 1 1 calc R
C35 C 0.5573(3) 0.4405(3) 0.89104(14) 0.0377(7) Uani 1 1 d .
H35 H 0.6090 0.3614 0.9112 0.045 Uiso 1 1 calc R
C36 C 0.6213(3) 0.6926(3) 0.78303(14) 0.0384(7) Uani 1 1 d .
H36 H 0.7161 0.6556 0.7817 0.046 Uiso 1 1 calc R
C37 C 0.5696(3) 0.8011(3) 0.74908(14) 0.0378(7) Uani 1 1 d .
H37 H 0.4752 0.8378 0.7489 0.045 Uiso 1 1 calc R
C38 C 0.6454(3) 0.8687(3) 0.71199(14) 0.0357(7) Uani 1 1 d .
C39 C 0.7789(3) 0.8414(3) 0.71683(16) 0.0494(8) Uani 1 1 d .
H39 H 0.8244 0.7769 0.7459 0.059 Uiso 1 1 calc R
C40 C 0.8440(3) 0.9076(3) 0.67976(16) 0.0518(9) Uani 1 1 d .
H40 H 0.9351 0.8883 0.6825 0.062 Uiso 1 1 calc R
C41 C 0.7768(3) 1.0015(3) 0.63875(15) 0.0489(8) Uani 1 1 d .
H41 H 0.8203 1.0484 0.6125 0.059 Uiso 1 1 calc R
C42 C 0.6446(3) 1.0268(3) 0.63638(14) 0.0421(7) Uani 1 1 d .
H42 H 0.5976 1.0928 0.6082 0.051 Uiso 1 1 calc R
C43 C 0.3214(2) 0.7994(2) 0.51105(12) 0.0277(6) Uani 1 1 d .
C44 C 0.2043(2) 0.8927(2) 0.54210(12) 0.0312(6) Uani 1 1 d .
H44 H 0.1196 0.9030 0.5327 0.037 Uiso 1 1 calc R
C45 C 0.2102(2) 0.9712(2) 0.58681(12) 0.0271(6) Uani 1 1 d .
C46 C 0.3332(2) 0.9583(2) 0.60107(12) 0.0266(6) Uani 1 1 d .
C47 C 0.4496(2) 0.8661(2) 0.56820(12) 0.0293(6) Uani 1 1 d .
H47 H 0.5344 0.8583 0.5764 0.035 Uiso 1 1 calc R
C48 C 0.4459(2) 0.7851(2) 0.52374(12) 0.0277(6) Uani 1 1 d .
C49 C 0.8896(2) 0.5481(3) 0.24624(13) 0.0318(6) Uani 1 1 d .
C50 C 0.8647(2) 0.4363(2) 0.25480(13) 0.0323(6) Uani 1 1 d .
H50 H 0.9059 0.3676 0.2249 0.039 Uiso 1 1 calc R
C51 C 0.7794(2) 0.4251(2) 0.30720(13) 0.0305(6) Uani 1 1 d .
C52 C 0.7182(2) 0.5255(3) 0.35160(12) 0.0305(6) Uani 1 1 d .
C53 C 0.7431(2) 0.6380(3) 0.34180(13) 0.0314(6) Uani 1 1 d .
H53 H 0.7011 0.7073 0.3714 0.038 Uiso 1 1 calc R
C54 C 0.8286(2) 0.6503(3) 0.28925(13) 0.0319(6) Uani 1 1 d .

loop_
_atom_site_aniso_label
_atom_site_aniso_U_11
_atom_site_aniso_U_22
_atom_site_aniso_U_33
_atom_site_aniso_U_23
_atom_site_aniso_U_13
_atom_site_aniso_U_12
Cl1 0.0446(4) 0.0312(4) 0.0534(5) -0.0061(3) -0.0050(3) -0.0169(3)
Cl2 0.0383(4) 0.0463(4) 0.0371(5) -0.0057(4) 0.0037(3) -0.0102(3)
Cl3 0.0346(4) 0.0524(5) 0.0420(5) -0.0171(4) -0.0049(3) -0.0202(3)
Cl4 0.0239(3) 0.0425(4) 0.0439(5) -0.0108(3) 0.0007(3) -0.0119(3)
Cl5 0.0388(4) 0.0524(5) 0.0422(5) -0.0056(4) 0.0044(3) -0.0225(4)
Cl6 0.0598(5) 0.0314(4) 0.0410(5) -0.0033(3) 0.0036(4) -0.0190(4)
O1 0.0556(13) 0.0357(12) 0.0466(14) -0.0086(10) 0.0046(11) -0.0237(11)
O2 0.0528(13) 0.0407(13) 0.0355(13) -0.0066(10) 0.0088(10) -0.0210(11)
O3 0.0247(10) 0.0380(11) 0.0412(13) -0.0136(9) -0.0059(9) -0.0113(9)
O4 0.0228(10) 0.0459(12) 0.0399(12) -0.0156(10) -0.0043(9) -0.0090(9)
O5 0.0391(11) 0.0380(12) 0.0310(12) -0.0046(10) -0.0009(9) -0.0132(9)
O6 0.0363(11) 0.0354(12) 0.0514(14) -0.0077(11) -0.0039(10) -0.0186(10)
N1 0.0551(17) 0.0418(16) 0.0401(17) 0.0009(13) 0.0076(13) -0.0162(13)
N2 0.0265(12) 0.0363(13) 0.0342(15) -0.0014(11) -0.0075(10) -0.0100(11)
N3 0.0680(19) 0.0397(16) 0.054(2) -0.0046(14) -0.0019(15) -0.0311(14)
N4 0.0328(13) 0.0449(15) 0.0327(15) -0.0048(12) -0.0048(11) -0.0201(12)
C1 0.0293(14) 0.0255(15) 0.0368(18) -0.0001(13) -0.0093(13) -0.0098(12)
C2 0.0261(14) 0.0333(16) 0.0351(18) 0.0049(13) -0.0063(12) -0.0120(12)
C3 0.0231(13) 0.0332(16) 0.0318(17) -0.0007(13) -0.0047(12) -0.0054(12)
C4 0.0317(15) 0.0275(15) 0.0374(18) 0.0001(13) -0.0100(13) -0.0091(12)
C5 0.0375(15) 0.0307(16) 0.0359(18) 0.0042(13) -0.0043(13) -0.0172(13)
C6 0.0308(14) 0.0330(16) 0.0299(17) 0.0001(13) -0.0076(12) -0.0111(13)
C7 0.0397(17) 0.049(2) 0.051(2) 0.0011(17) -0.0013(16) -0.0185(15)
C8 0.0353(16) 0.0448(18) 0.0377(19) 0.0093(15) -0.0090(14) -0.0137(14)
C9 0.0305(15) 0.0300(15) 0.0272(17) -0.0012(13) -0.0061(12) -0.0057(12)
C10 0.0469(18) 0.0480(19) 0.0357(19) 0.0057(15) -0.0129(15) -0.0177(15)
C11 0.068(2) 0.047(2) 0.034(2) 0.0060(16) -0.0083(17) -0.0168(18)
C12 0.0288(14) 0.0325(15) 0.0270(16) -0.0038(13) -0.0067(12) -0.0086(12)
C13 0.0235(14) 0.0411(17) 0.0353(17) -0.0009(14) -0.0071(12) -0.0108(13)
C14 0.0314(15) 0.0364(16) 0.0350(18) 0.0018(13) -0.0096(13) -0.0112(13)
C15 0.0287(15) 0.0340(16) 0.0304(17) -0.0072(13) -0.0034(12) -0.0105(13)
C16 0.0262(14) 0.0389(17) 0.0385(18) -0.0029(14) -0.0086(13) -0.0076(13)
C17 0.0308(15) 0.0340(16) 0.0336(18) 0.0005(13) -0.0096(13) -0.0064(13)
C18 0.0288(15) 0.0397(17) 0.0379(18) -0.0072(15) -0.0031(13) -0.0116(13)
C19 0.0280(14) 0.0414(17) 0.0327(18) -0.0050(14) -0.0042(12) -0.0140(13)
C20 0.0271(14) 0.0305(15) 0.0324(17) -0.0052(13) -0.0039(12) -0.0087(12)
C21 0.0356(16) 0.0513(19) 0.051(2) 0.0118(16) -0.0197(15) -0.0205(15)
C22 0.0318(16) 0.052(2) 0.061(2) 0.0114(17) -0.0177(15) -0.0201(15)
C23 0.0354(16) 0.0494(19) 0.049(2) 0.0066(16) -0.0076(15) -0.0233(15)
C24 0.0322(15) 0.0471(18) 0.0366(18) 0.0080(14) -0.0112(13) -0.0173(14)
C25 0.051(2) 0.047(2) 0.070(3) -0.0058(19) -0.0054(18) -0.0267(17)
C26 0.0451(18) 0.0447(18) 0.050(2) 0.0017(15) -0.0115(15) -0.0249(15)
C27 0.0393(16) 0.0247(15) 0.0397(19) -0.0077(13) -0.0047(14) -0.0117(13)
C28 0.0515(18) 0.0369(17) 0.045(2) -0.0050(15) -0.0109(16) -0.0228(15)
C29 0.078(2) 0.0357(18) 0.044(2) -0.0006(15) -0.0122(18) -0.0268(17)
C30 0.0352(15) 0.0299(15) 0.0303(17) -0.0072(13) -0.0070(12) -0.0117(13)
C31 0.0302(15) 0.0394(17) 0.0409(19) -0.0039(14) -0.0040(13) -0.0108(14)
C32 0.0365(16) 0.0365(17) 0.0376(19) 0.0008(14) -0.0056(13) -0.0090(14)
C33 0.0322(15) 0.0379(17) 0.0328(17) -0.0083(14) -0.0021(13) -0.0144(14)
C34 0.0282(15) 0.0406(18) 0.047(2) -0.0076(15) -0.0071(14) -0.0123(14)
C35 0.0342(16) 0.0321(16) 0.046(2) -0.0033(14) -0.0131(14) -0.0092(13)
C36 0.0282(15) 0.0411(18) 0.0431(19) -0.0088(15) -0.0016(13) -0.0114(14)
C37 0.0278(15) 0.0422(18) 0.0433(19) -0.0070(15) -0.0021(13) -0.0142(14)
C38 0.0289(15) 0.0355(17) 0.0432(19) -0.0121(15) -0.0002(13) -0.0136(13)
C39 0.0337(17) 0.049(2) 0.067(2) 0.0059(17) -0.0129(16) -0.0184(15)
C40 0.0296(16) 0.058(2) 0.073(3) 0.0016(19) -0.0108(16) -0.0224(16)
C41 0.0427(18) 0.066(2) 0.051(2) 0.0026(18) -0.0074(16) -0.0352(17)
C42 0.0425(17) 0.056(2) 0.0382(19) 0.0041(15) -0.0076(14) -0.0299(16)
C43 0.0304(15) 0.0343(15) 0.0240(15) -0.0015(12) -0.0062(12) -0.0176(12)
C44 0.0247(14) 0.0381(16) 0.0336(17) 0.0000(13) -0.0079(12) -0.0144(13)
C45 0.0218(13) 0.0292(15) 0.0288(16) -0.0001(12) -0.0001(11) -0.0103(11)
C46 0.0301(14) 0.0247(14) 0.0285(16) 0.0004(12) -0.0065(12) -0.0140(12)
C47 0.0203(13) 0.0343(15) 0.0354(17) -0.0053(13) -0.0052(12) -0.0120(12)
C48 0.0225(14) 0.0326(15) 0.0270(16) 0.0000(12) -0.0020(11) -0.0110(12)
C49 0.0261(14) 0.0367(16) 0.0311(17) -0.0015(13) -0.0049(12) -0.0111(12)
C50 0.0309(15) 0.0277(15) 0.0319(17) -0.0030(13) -0.0082(13) -0.0039(12)
C51 0.0303(14) 0.0261(15) 0.0326(17) 0.0017(13) -0.0086(12) -0.0081(12)
C52 0.0267(14) 0.0347(16) 0.0265(17) -0.0011(13) -0.0065(12) -0.0080(12)
C53 0.0274(14) 0.0303(15) 0.0311(17) -0.0086(13) -0.0073(12) -0.0041(12)
C54 0.0256(14) 0.0337(16) 0.0378(18) -0.0016(13) -0.0129(13) -0.0102(12)

loop_
_atom_type_symbol
_atom_type_description
_atom_type_scat_dispersion_real
_atom_type_scat_dispersion_imag
_atom_type_scat_source
C C 0.0033 0.0016 'International Tables Vol C Tables 4.2.6.8 and 6.1.1.4'
H H 0.0000 0.0000 'International Tables Vol C Tables 4.2.6.8 and 6.1.1.4'
Cl Cl 0.1484 0.1585 'International Tables Vol C Tables 4.2.6.8 and 6.1.1.4'
N N 0.0061 0.0033 'International Tables Vol C Tables 4.2.6.8 and 6.1.1.4'
O O 0.0106 0.0060 'International Tables Vol C Tables 4.2.6.8 and 6.1.1.4'

loop_
_geom_angle_atom_site_label_1
_geom_angle_atom_site_label_2
_geom_angle_atom_site_label_3
_geom_angle
C4 O1 H1 106(2)
C6 O2 H2 112(2)
C46 O3 H3 111.0(19)
C48 O4 H4 113(2)
C52 O5 H5A 108(2)
C54 O6 H6 112(2)
C11 N1 C7 115.8(3)
C24 N2 C20 118.6(2)
C29 N3 C25 116.6(3)
C42 N4 C38 118.9(2)
C2 C1 Cl1 119.6(2)
C2 C1 C6 121.3(2)
C6 C1 Cl1 119.2(2)
C1 C2 H2A 120.2
C1 C2 C3 119.5(2)
C3 C2 H2A 120.2
C2 C3 Cl2 119.3(2)
C2 C3 C4 120.9(2)
C4 C3 Cl2 119.7(2)
O1 C4 C3 118.4(3)
O1 C4 C5 123.2(3)
C5 C4 C3 118.4(2)
C4 C5 H5 119.0
C4 C5 C6 122.0(3)
C6 C5 H5 119.0
O2 C6 C1 118.8(2)
O2 C6 C5 123.2(3)
C5 C6 C1 118.0(2)
N1 C7 H7 118.3
N1 C7 C8 123.3(3)
C8 C7 H7 118.3
C7 C8 H8 119.5
C7 C8 C9 121.0(3)
C9 C8 H8 119.5
C8 C9 C12 122.4(2)
C10 C9 C8 115.6(3)
C10 C9 C12 122.0(2)
C9 C10 H10 120.2
C11 C10 C9 119.6(3)
C11 C10 H10 120.2
N1 C11 C10 124.7(3)
N1 C11 H11 117.7
C10 C11 H11 117.7
C13 C12 C9 120.8(2)
C17 C12 C9 121.8(2)
C17 C12 C13 117.4(2)
C12 C13 H13 119.3
C14 C13 C12 121.5(2)
C14 C13 H13 119.3
C13 C14 H14 119.5
C13 C14 C15 120.9(3)
C15 C14 H14 119.5
C14 C15 C18 122.6(3)
C16 C15 C14 117.5(2)
C16 C15 C18 119.9(2)
C15 C16 H16 119.3
C17 C16 C15 121.4(2)
C17 C16 H16 119.3
C12 C17 H17 119.4
C16 C17 C12 121.2(3)
C16 C17 H17 119.4
C15 C18 H18 116.2
C19 C18 C15 127.7(2)
C19 C18 H18 116.2
C18 C19 H19 117.2
C18 C19 C20 125.7(2)
C20 C19 H19 117.2
N2 C20 C19 116.3(2)
N2 C20 C21 119.9(2)
C21 C20 C19 123.7(3)
C20 C21 H21 119.8
C22 C21 C20 120.4(3)
C22 C21 H21 119.8
C21 C22 H22 120.6
C23 C22 C21 118.9(3)
C23 C22 H22 120.6
C22 C23 H23 120.7
C24 C23 C22 118.5(3)
C24 C23 H23 120.7
N2 C24 C23 123.7(3)
N2 C24 H24 118.2
C23 C24 H24 118.2
N3 C25 H25 118.1
N3 C25 C26 123.8(3)
C26 C25 H25 118.1
C25 C26 H26 120.1
C25 C26 C27 119.8(3)
C27 C26 H26 120.1
C26 C27 C30 121.4(3)
C28 C27 C26 116.6(3)
C28 C27 C30 122.0(2)
C27 C28 H28 120.1
C29 C28 C27 119.7(3)
C29 C28 H28 120.1
N3 C29 C28 123.5(3)
N3 C29 H29 118.2
C28 C29 H29 118.2
C31 C30 C27 120.6(2)
C35 C30 C27 121.5(3)
C35 C30 C31 117.9(3)
C30 C31 H31 119.3
C32 C31 C30 121.5(3)
C32 C31 H31 119.3
C31 C32 H32 119.7
C31 C32 C33 120.7(3)
C33 C32 H32 119.7
C32 C33 C36 122.6(3)
C34 C33 C32 118.0(3)
C34 C33 C36 119.4(2)
C33 C34 H34 119.4
C35 C34 C33 121.2(2)
C35 C34 H34 119.4
C30 C35 H35 119.6
C34 C35 C30 120.8(3)
C34 C35 H35 119.6
C33 C36 H36 116.2
C37 C36 C33 127.6(3)
C37 C36 H36 116.2
C36 C37 H37 117.2
C36 C37 C38 125.6(3)
C38 C37 H37 117.2
N4 C38 C37 116.5(2)
N4 C38 C39 120.1(3)
C39 C38 C37 123.5(3)
C38 C39 H39 120.0
C40 C39 C38 120.1(3)
C40 C39 H39 120.0
C39 C40 H40 120.3
C41 C40 C39 119.4(3)
C41 C40 H40 120.3
C40 C41 H41 120.7
C40 C41 C42 118.5(3)
C42 C41 H41 120.7
N4 C42 C41 123.0(3)
N4 C42 H42 118.5
C41 C42 H42 118.5
C44 C43 Cl3 119.92(18)
C44 C43 C48 120.4(2)
C48 C43 Cl3 119.69(19)
C43 C44 H44 120.0
C45 C44 C43 120.1(2)
C45 C44 H44 120.0
C44 C45 Cl4 119.67(18)
C44 C45 C46 120.9(2)
C46 C45 Cl4 119.34(19)
O3 C46 C45 119.6(2)
O3 C46 C47 122.4(2)
C47 C46 C45 118.0(2)
C46 C47 H47 119.0
C48 C47 C46 121.9(2)
C48 C47 H47 119.0
O4 C48 C43 119.6(2)
O4 C48 C47 121.7(2)
C47 C48 C43 118.6(2)
C50 C49 Cl5 119.8(2)
C50 C49 C54 120.8(2)
C54 C49 Cl5 119.4(2)
C49 C50 H50 120.2
C49 C50 C51 119.6(2)
C51 C50 H50 120.2
C50 C51 Cl6 120.7(2)
C50 C51 C52 120.7(2)
C52 C51 Cl6 118.6(2)
O5 C52 C51 117.1(2)
O5 C52 C53 124.0(2)
C53 C52 C51 118.9(2)
C52 C53 H53 119.6
C52 C53 C54 120.8(2)
C54 C53 H53 119.6
O6 C54 C49 118.1(2)
O6 C54 C53 122.8(2)
C53 C54 C49 119.1(2)

loop_
_geom_bond_atom_site_label_1
_geom_bond_atom_site_label_2
_geom_bond_distance
Cl1 C1 1.740(3)
Cl2 C3 1.739(3)
Cl3 C43 1.739(2)
Cl4 C45 1.737(3)
Cl5 C49 1.743(3)
Cl6 C51 1.732(3)
O1 H1 0.86(3)
O1 C4 1.361(3)
O2 H2 0.85(3)
O2 C6 1.350(3)
O3 H3 0.92(3)
O3 C46 1.355(3)
O4 H4 0.97(3)
O4 C48 1.356(3)
O5 H5A 0.91(4)
O5 C52 1.356(3)
O6 H6 0.85(3)
O6 C54 1.364(3)
N1 C7 1.333(4)
N1 C11 1.332(4)
N2 C20 1.352(3)
N2 C24 1.336(3)
N3 C25 1.336(4)
N3 C29 1.333(4)
N4 C38 1.349(3)
N4 C42 1.336(3)
C1 C2 1.379(4)
C1 C6 1.394(4)
C2 H2A 0.9500
C2 C3 1.385(4)
C3 C4 1.392(4)
C4 C5 1.386(4)
C5 H5 0.9500
C5 C6 1.389(4)
C7 H7 0.9500
C7 C8 1.379(4)
C8 H8 0.9500
C8 C9 1.388(4)
C9 C10 1.387(4)
C9 C12 1.474(4)
C10 H10 0.9500
C10 C11 1.381(4)
C11 H11 0.9500
C12 C13 1.398(4)
C12 C17 1.394(3)
C13 H13 0.9500
C13 C14 1.376(4)
C14 H14 0.9500
C14 C15 1.400(3)
C15 C16 1.393(4)
C15 C18 1.467(4)
C16 H16 0.9500
C16 C17 1.379(4)
C17 H17 0.9500
C18 H18 0.9500
C18 C19 1.332(4)
C19 H19 0.9500
C19 C20 1.461(4)
C20 C21 1.392(4)
C21 H21 0.9500
C21 C22 1.375(4)
C22 H22 0.9500
C22 C23 1.370(4)
C23 H23 0.9500
C23 C24 1.367(4)
C24 H24 0.9500
C25 H25 0.9500
C25 C26 1.374(4)
C26 H26 0.9500
C26 C27 1.391(4)
C27 C28 1.388(4)
C27 C30 1.479(4)
C28 H28 0.9500
C28 C29 1.383(4)
C29 H29 0.9500
C30 C31 1.393(4)
C30 C35 1.391(4)
C31 H31 0.9500
C31 C32 1.371(4)
C32 H32 0.9500
C32 C33 1.396(4)
C33 C34 1.393(4)
C33 C36 1.465(4)
C34 H34 0.9500
C34 C35 1.377(4)
C35 H35 0.9500
C36 H36 0.9500
C36 C37 1.327(4)
C37 H37 0.9500
C37 C38 1.460(4)
C38 C39 1.398(4)
C39 H39 0.9500
C39 C40 1.367(4)
C40 H40 0.9500
C40 C41 1.367(4)
C41 H41 0.9500
C41 C42 1.378(4)
C42 H42 0.9500
C43 C44 1.380(3)
C43 C48 1.390(3)
C44 H44 0.9500
C44 C45 1.380(3)
C45 C46 1.392(3)
C46 C47 1.387(3)
C47 H47 0.9500
C47 C48 1.387(3)
C49 C50 1.381(3)
C49 C54 1.391(4)
C50 H50 0.9500
C50 C51 1.382(4)
C51 C52 1.398(4)
C52 C53 1.389(4)
C53 H53 0.9500
C53 C54 1.390(4)

loop_
_geom_hbond_atom_site_label_D
_geom_hbond_atom_site_label_H
_geom_hbond_atom_site_label_A
_geom_hbond_distance_DH
_geom_hbond_distance_HA
_geom_hbond_distance_DA
_geom_hbond_angle_DHA
_geom_hbond_site_symmetry_A
O1 H1 N3 0.86(3) 1.86(3) 2.715(3) 176(3) .
O2 H2 N1 0.85(3) 1.91(3) 2.765(3) 174(3) .
O3 H3 N4 0.92(3) 1.69(3) 2.616(3) 179(3) .
O4 H4 N2 0.97(3) 1.64(4) 2.609(3) 178(3) .
O5 H5A Cl3 0.91(4) 2.91(3) 3.373(2) 113(3) .
O5 H5A O4 0.91(4) 1.84(4) 2.739(3) 166(3) .
O6 H6 Cl4 0.85(3) 2.77(3) 3.259(2) 118(2) 2_676
O6 H6 O3 0.85(3) 1.96(3) 2.802(3) 167(3) 2_676
C5 H5 N3 0.95 2.58 3.277(3) 130.4 .
C23 H23 Cl4 0.95 2.87 3.571(3) 131.3 2_676
C25 H25 Cl1 0.95 2.84 3.758(3) 163.1 2_557
C26 H26 Cl5 0.95 2.98 3.741(3) 137.8 2_666
C41 H41 Cl4 0.95 2.93 3.595(3) 128.1 1_655
C47 H47 N4 0.95 2.66 3.315(3) 126.6 .

loop_
_geom_torsion_atom_site_label_1
_geom_torsion_atom_site_label_2
_geom_torsion_atom_site_label_3
_geom_torsion_atom_site_label_4
_geom_torsion
Cl1 C1 C2 C3 -179.85(19)
Cl1 C1 C6 O2 -1.3(3)
Cl1 C1 C6 C5 179.37(19)
Cl2 C3 C4 O1 -1.4(3)
Cl2 C3 C4 C5 177.7(2)
Cl3 C43 C44 C45 178.1(2)
Cl3 C43 C48 O4 1.7(3)
Cl3 C43 C48 C47 -179.0(2)
Cl4 C45 C46 O3 -2.0(3)
Cl4 C45 C46 C47 178.0(2)
Cl5 C49 C50 C51 179.7(2)
Cl5 C49 C54 O6 0.7(3)
Cl5 C49 C54 C53 -179.64(19)
Cl6 C51 C52 O5 1.1(3)
Cl6 C51 C52 C53 -178.95(19)
O1 C4 C5 C6 178.4(2)
O3 C46 C47 C48 177.9(2)
O5 C52 C53 C54 179.2(2)
N1 C7 C8 C9 -0.1(5)
N2 C20 C21 C22 -1.9(4)
N3 C25 C26 C27 1.0(5)
N4 C38 C39 C40 -1.7(4)
C1 C2 C3 Cl2 -177.52(19)
C1 C2 C3 C4 0.0(4)
C2 C1 C6 O2 178.6(2)
C2 C1 C6 C5 -0.8(4)
C2 C3 C4 O1 -178.9(2)
C2 C3 C4 C5 0.1(4)
C3 C4 C5 C6 -0.6(4)
C4 C5 C6 O2 -178.4(2)
C4 C5 C6 C1 0.9(4)
C6 C1 C2 C3 0.3(4)
C7 N1 C11 C10 0.9(4)
C7 C8 C9 C10 0.4(4)
C7 C8 C9 C12 -179.7(3)
C8 C9 C10 C11 0.0(4)
C8 C9 C12 C13 29.9(4)
C8 C9 C12 C17 -150.9(3)
C9 C10 C11 N1 -0.7(5)
C9 C12 C13 C14 -179.9(2)
C9 C12 C17 C16 -179.2(2)
C10 C9 C12 C13 -150.2(3)
C10 C9 C12 C17 29.0(4)
C11 N1 C7 C8 -0.6(4)
C12 C9 C10 C11 -179.9(3)
C12 C13 C14 C15 -0.9(4)
C13 C12 C17 C16 0.0(4)
C13 C14 C15 C16 0.0(4)
C13 C14 C15 C18 179.9(2)
C14 C15 C16 C17 0.9(4)
C14 C15 C18 C19 -7.8(4)
C15 C16 C17 C12 -0.9(4)
C15 C18 C19 C20 -179.7(2)
C16 C15 C18 C19 172.1(3)
C17 C12 C13 C14 0.9(4)
C18 C15 C16 C17 -179.0(2)
C18 C19 C20 N2 165.0(3)
C18 C19 C20 C21 -14.4(4)
C19 C20 C21 C22 177.4(3)
C20 N2 C24 C23 0.1(4)
C20 C21 C22 C23 1.4(5)
C21 C22 C23 C24 -0.2(4)
C22 C23 C24 N2 -0.5(4)
C24 N2 C20 C19 -178.2(2)
C24 N2 C20 C21 1.1(4)
C25 N3 C29 C28 1.3(4)
C25 C26 C27 C28 1.7(4)
C25 C26 C27 C30 -175.6(3)
C26 C27 C28 C29 -2.8(4)
C26 C27 C30 C31 35.2(4)
C26 C27 C30 C35 -147.6(3)
C27 C28 C29 N3 1.4(4)
C27 C30 C31 C32 176.2(2)
C27 C30 C35 C34 -177.1(2)
C28 C27 C30 C31 -142.1(3)
C28 C27 C30 C35 35.2(4)
C29 N3 C25 C26 -2.5(4)
C30 C27 C28 C29 174.5(3)
C30 C31 C32 C33 1.1(4)
C31 C30 C35 C34 0.2(4)
C31 C32 C33 C34 -0.1(4)
C31 C32 C33 C36 -178.7(3)
C32 C33 C34 C35 -0.8(4)
C32 C33 C36 C37 -4.8(4)
C33 C34 C35 C30 0.8(4)
C33 C36 C37 C38 178.1(3)
C34 C33 C36 C37 176.6(3)
C35 C30 C31 C32 -1.2(4)
C36 C33 C34 C35 177.8(2)
C36 C37 C38 N4 168.3(3)
C36 C37 C38 C39 -12.4(4)
C37 C38 C39 C40 179.0(3)
C38 N4 C42 C41 -0.1(4)
C38 C39 C40 C41 0.9(5)
C39 C40 C41 C42 0.2(5)
C40 C41 C42 N4 -0.7(5)
C42 N4 C38 C37 -179.3(2)
C42 N4 C38 C39 1.3(4)
C43 C44 C45 Cl4 -176.4(2)
C43 C44 C45 C46 0.4(4)
C44 C43 C48 O4 -179.1(2)
C44 C43 C48 C47 0.2(4)
C44 C45 C46 O3 -178.8(2)
C44 C45 C46 C47 1.2(4)
C45 C46 C47 C48 -2.1(4)
C46 C47 C48 O4 -179.3(2)
C46 C47 C48 C43 1.4(4)
C48 C43 C44 C45 -1.1(4)
C49 C50 C51 Cl6 179.76(19)
C49 C50 C51 C52 -0.1(4)
C50 C49 C54 O6 -178.8(2)
C50 C49 C54 C53 0.9(4)
C50 C51 C52 O5 -179.1(2)
C50 C51 C52 C53 0.9(4)
C51 C52 C53 C54 -0.8(4)
C52 C53 C54 O6 179.6(2)
C52 C53 C54 C49 0.0(4)
C54 C49 C50 C51 -0.8(4)
